data_1516927
loop_
_publ_author_name
'Babu Balaji'
'Kumar Somyajit'
'Bhabatosh Banik'
'Ganesh Nagaraju'
'Akhil R. Chakravarty'

_publ_section_title
;
 Photoactivated DNA cleavage and anticancer activity of oxovanadium(IV)
 complexes of curcumin
;
_journal_name_full
;
Inorganica Chimica Acta
;
_journal_page_first 142
_journal_page_last 150
_journal_volume 400
_journal_year 2013
_chemical_formula_moiety 'C28 H32 F6 Fe N3 O4 P V'
_chemical_formula_sum 'C28 H32 F6 Fe N3 O4 P V'
_chemical_formula_weight 726.33
_space_group_IT_number 2
_symmetry_cell_setting triclinic
_symmetry_space_group_name_Hall '-P 1'
_symmetry_space_group_name_H-M 'P -1'
_atom_sites_solution_hydrogens geom
_atom_sites_solution_primary direct
_atom_sites_solution_secondary difmap
_cell_angle_alpha 71.356(4)
_cell_angle_beta 69.014(4)
_cell_angle_gamma 67.803(4)
_cell_formula_units_Z 2
_cell_length_a 10.437(3)
_cell_length_b 13.099(4)
_cell_length_c 13.770(4)
_cell_measurement_temperature 293(2)
_cell_volume 1590.0(8)
_computing_cell_refinement 'Bruker Smart'
_computing_data_collection 'Bruker Smart'
_computing_data_reduction 'Bruker Saint'
_computing_molecular_graphics 'Ortep-3 for Windows (Farrugia, 1997)'
_computing_publication_material 'WinGX publication routines (Farrugia, 1999)'
_computing_structure_refinement 'SHELXL-97 (Sheldrick, 2008)'
_computing_structure_solution 'SHELXS-97 (Sheldrick, 1997)'
_diffrn_ambient_temperature 293(2)
_diffrn_measured_fraction_theta_full 0.998
_diffrn_measured_fraction_theta_max 0.998
_diffrn_measurement_device_type 'Bruker Smart CCD Area Detector'
_diffrn_measurement_method 'omega scans'
_diffrn_radiation_monochromator graphite
_diffrn_radiation_source 'fine-focus sealed tube'
_diffrn_radiation_type MoK\a
_diffrn_radiation_wavelength 0.71073
_diffrn_reflns_av_R_equivalents 0.0325
_diffrn_reflns_av_sigmaI/netI 0.0387
_diffrn_reflns_limit_h_max 12
_diffrn_reflns_limit_h_min -12
_diffrn_reflns_limit_k_max 15
_diffrn_reflns_limit_k_min -15
_diffrn_reflns_limit_l_max 16
_diffrn_reflns_limit_l_min -16
_diffrn_reflns_number 15260
_diffrn_reflns_theta_full 25.00
_diffrn_reflns_theta_max 25.00
_diffrn_reflns_theta_min 1.62
_exptl_absorpt_coefficient_mu 0.873
_exptl_absorpt_correction_T_max 0.7215
_exptl_absorpt_correction_T_min 0.6224
_exptl_absorpt_correction_type empirical
_exptl_absorpt_process_details SADABS(Sheldrick,1997)
_exptl_crystal_colour green
_exptl_crystal_density_diffrn 1.517
_exptl_crystal_density_method 'not measured'
_exptl_crystal_description block
_exptl_crystal_F_000 742
_exptl_crystal_size_max 0.60
_exptl_crystal_size_mid 0.50
_exptl_crystal_size_min 0.40
_refine_diff_density_max 0.800
_refine_diff_density_min -0.446
_refine_diff_density_rms 0.080
_refine_ls_extinction_method none
_refine_ls_goodness_of_fit_ref 0.966
_refine_ls_hydrogen_treatment constr
_refine_ls_matrix_type full
_refine_ls_number_parameters 397
_refine_ls_number_reflns 5605
_refine_ls_number_restraints 0
_refine_ls_restrained_S_all 0.966
_refine_ls_R_factor_all 0.0864
_refine_ls_R_factor_gt 0.0681
_refine_ls_shift/su_max 0.018
_refine_ls_shift/su_mean 0.003
_refine_ls_structure_factor_coef Fsqd
_refine_ls_weighting_details 'calc w=1/[\s^2^(Fo^2^)+(0.1423P)^2^+1.0607P] where P=(Fo^2^+2Fc^2^)/3'
_refine_ls_weighting_scheme calc
_refine_ls_wR_factor_gt 0.1972
_refine_ls_wR_factor_ref 0.2129
_reflns_number_gt 4284
_reflns_number_total 5605
_reflns_threshold_expression >2\s(I)
_cod_data_source_file ICA-2013-400-142-150.cif
_cod_data_source_block arc
_cod_original_cell_volume 1590.0(7)
_cod_original_sg_symbol_H-M p-1
_cod_database_code 1516927

loop_
_symmetry_equiv_pos_as_xyz
'x, y, z'
'-x, -y, -z'

loop_
_atom_site_label
_atom_site_type_symbol
_atom_site_fract_x
_atom_site_fract_y
_atom_site_fract_z
_atom_site_U_iso_or_equiv
_atom_site_adp_type
_atom_site_occupancy
_atom_site_symmetry_multiplicity
_atom_site_calc_flag
_atom_site_refinement_flags
Fe1 Fe 0.76963(7) 0.45481(6) 0.26770(6) 0.0640(3) Uani 1 1 d .
V1 V 1.43094(8) 0.23221(5) 0.19156(5) 0.0497(3) Uani 1 1 d .
P1 P 0.0482(2) 0.83090(15) 0.30924(15) 0.0951(6) Uani 1 1 d .
F1 F -0.0854(8) 0.9137(9) 0.2819(8) 0.312(6) Uani 1 1 d .
F2 F 0.1788(8) 0.7351(5) 0.3403(7) 0.207(3) Uani 1 1 d .
F3 F -0.0448(9) 0.7778(10) 0.4066(5) 0.278(5) Uani 1 1 d .
F4 F 0.1221(11) 0.9099(7) 0.2188(7) 0.246(4) Uani 1 1 d .
F5 F 0.0725(12) 0.8906(7) 0.3787(7) 0.262(5) Uani 1 1 d .
F6 F 0.0640(13) 0.7689(6) 0.2336(7) 0.268(5) Uani 1 1 d .
O1 O 1.5999(4) 0.2113(3) 0.1537(3) 0.0770(10) Uani 1 1 d .
O2 O 1.3612(3) 0.3854(2) 0.1051(2) 0.0577(8) Uani 1 1 d .
O3 O 1.3615(3) 0.3029(2) 0.3151(2) 0.0549(7) Uani 1 1 d .
O4 O 0.031(3) 0.900(3) 0.999(2) 0.63(3) Uani 1 1 d .
N1 N 1.4443(4) 0.0766(3) 0.3065(3) 0.0533(9) Uani 1 1 d .
N2 N 1.2068(4) 0.2039(3) 0.2453(3) 0.0527(8) Uani 1 1 d .
N3 N 1.4274(5) 0.1724(3) 0.0675(3) 0.0697(11) Uani 1 1 d .
C1 C 0.7625(12) 0.5756(5) 0.1330(6) 0.106(3) Uani 1 1 d .
H1 H 0.7978 0.5631 0.0641 0.127 Uiso 1 1 calc R
C2 C 0.8402(8) 0.5916(5) 0.1838(8) 0.109(3) Uani 1 1 d .
H2 H 0.9359 0.5910 0.1574 0.131 Uiso 1 1 calc R
C3 C 0.7511(16) 0.6089(6) 0.2816(8) 0.131(4) Uani 1 1 d .
H3 H 0.7746 0.6219 0.3347 0.157 Uiso 1 1 calc R
C4 C 0.6185(14) 0.6033(7) 0.2865(11) 0.163(6) Uani 1 1 d .
H4 H 0.5354 0.6133 0.3426 0.195 Uiso 1 1 calc R
C5 C 0.6358(13) 0.5796(7) 0.1904(13) 0.142(4) Uani 1 1 d .
H5 H 0.5659 0.5684 0.1713 0.171 Uiso 1 1 calc R
C6 C 0.8489(6) 0.2998(4) 0.2315(5) 0.0755(15) Uani 1 1 d .
H6 H 0.8742 0.2855 0.1641 0.091 Uiso 1 1 calc R
C7 C 0.7124(6) 0.3114(5) 0.3059(6) 0.0902(19) Uani 1 1 d .
H7 H 0.6321 0.3061 0.2955 0.108 Uiso 1 1 calc R
C8 C 0.7175(7) 0.3323(5) 0.3979(5) 0.0903(19) Uani 1 1 d .
H8 H 0.6417 0.3426 0.4589 0.108 Uiso 1 1 calc R
C9 C 0.8571(5) 0.3352(4) 0.3820(4) 0.0700(13) Uani 1 1 d .
H9 H 0.8892 0.3485 0.4304 0.084 Uiso 1 1 calc R
C10 C 0.9412(5) 0.3140(4) 0.2787(4) 0.0577(11) Uani 1 1 d .
C11 C 1.0946(5) 0.3156(4) 0.2287(4) 0.0550(10) Uani 1 1 d .
H11A H 1.1080 0.3451 0.1527 0.066 Uiso 1 1 calc R
H11B H 1.1106 0.3675 0.2569 0.066 Uiso 1 1 calc R
C12 C 1.2103(6) 0.1291(4) 0.1829(5) 0.0766(15) Uani 1 1 d .
H12A H 1.1151 0.1464 0.1752 0.092 Uiso 1 1 calc R
H12B H 1.2384 0.0512 0.2205 0.092 Uiso 1 1 calc R
C13 C 1.3141(8) 0.1441(4) 0.0754(4) 0.0776(17) Uani 1 1 d .
C14 C 1.2955(11) 0.1229(5) -0.0120(7) 0.122(3) Uani 1 1 d .
H14 H 1.2139 0.1056 -0.0057 0.147 Uiso 1 1 calc R
C15 C 1.4009(18) 0.1285(7) -0.1069(9) 0.161(6) Uani 1 1 d .
H15 H 1.3907 0.1161 -0.1662 0.193 Uiso 1 1 calc R
C16 C 1.5178(14) 0.1519(7) -0.1131(6) 0.144(5) Uani 1 1 d .
H16 H 1.5917 0.1525 -0.1759 0.173 Uiso 1 1 calc R
C17 C 1.5279(8) 0.1748(4) -0.0265(4) 0.096(2) Uani 1 1 d .
H17 H 1.6089 0.1931 -0.0331 0.116 Uiso 1 1 calc R
C18 C 1.1846(5) 0.1469(4) 0.3600(4) 0.0625(12) Uani 1 1 d .
H18A H 1.1080 0.1127 0.3823 0.075 Uiso 1 1 calc R
H18B H 1.1575 0.2016 0.4030 0.075 Uiso 1 1 calc R
C19 C 1.3232(5) 0.0573(4) 0.3747(4) 0.0573(11) Uani 1 1 d .
C20 C 1.3255(7) -0.0382(4) 0.4575(5) 0.0812(16) Uani 1 1 d .
H20 H 1.2404 -0.0503 0.5049 0.097 Uiso 1 1 calc R
C21 C 1.4555(7) -0.1133(4) 0.4674(5) 0.0862(17) Uani 1 1 d .
H21 H 1.4591 -0.1778 0.5216 0.103 Uiso 1 1 calc R
C22 C 1.5794(6) -0.0947(4) 0.3988(5) 0.0773(15) Uani 1 1 d .
H22 H 1.6681 -0.1456 0.4055 0.093 Uiso 1 1 calc R
C23 C 1.5707(5) 0.0015(4) 0.3188(4) 0.0614(11) Uani 1 1 d .
H23 H 1.6553 0.0149 0.2717 0.074 Uiso 1 1 calc R
C24 C 1.2740(8) 0.4328(6) 0.4259(5) 0.098(2) Uani 1 1 d .
H24A H 1.2952 0.3631 0.4767 0.146 Uiso 1 1 calc R
H24B H 1.1733 0.4722 0.4466 0.146 Uiso 1 1 calc R
H24C H 1.3288 0.4786 0.4236 0.146 Uiso 1 1 calc R
C25 C 1.3128(5) 0.4085(4) 0.3179(4) 0.0608(11) Uani 1 1 d .
C26 C 1.2921(5) 0.4954(4) 0.2306(4) 0.0625(12) Uani 1 1 d .
H26 H 1.2596 0.5689 0.2407 0.075 Uiso 1 1 calc R
C27 C 1.3159(5) 0.4816(3) 0.1298(4) 0.0560(11) Uani 1 1 d .
C28 C 1.2853(7) 0.5832(4) 0.0423(4) 0.0837(17) Uani 1 1 d .
H28A H 1.3071 0.5592 -0.0223 0.126 Uiso 1 1 calc R
H28B H 1.3437 0.6296 0.0317 0.126 Uiso 1 1 calc R
H28C H 1.1857 0.6256 0.0615 0.126 Uiso 1 1 calc R

loop_
_atom_site_aniso_label
_atom_site_aniso_U_11
_atom_site_aniso_U_22
_atom_site_aniso_U_33
_atom_site_aniso_U_23
_atom_site_aniso_U_13
_atom_site_aniso_U_12
Fe1 0.0624(5) 0.0579(4) 0.0745(5) 0.0004(3) -0.0336(4) -0.0186(3)
V1 0.0560(5) 0.0379(4) 0.0470(4) -0.0042(3) -0.0100(3) -0.0130(3)
P1 0.0997(13) 0.0744(10) 0.0858(11) -0.0164(8) 0.0007(9) -0.0235(9)
F1 0.125(5) 0.309(11) 0.282(10) 0.064(8) -0.033(6) 0.042(6)
F2 0.202(7) 0.136(5) 0.255(8) -0.051(5) -0.113(6) 0.037(4)
F3 0.234(8) 0.494(16) 0.114(4) 0.061(7) -0.032(5) -0.235(10)
F4 0.335(11) 0.210(8) 0.226(8) 0.050(6) -0.067(7) -0.205(8)
F5 0.422(14) 0.188(7) 0.267(10) -0.071(6) -0.168(10) -0.101(8)
F6 0.469(15) 0.140(5) 0.240(8) -0.071(6) -0.204(9) -0.011(7)
O1 0.0562(19) 0.067(2) 0.081(2) -0.0056(17) 0.0006(17) -0.0161(16)
O2 0.074(2) 0.0405(15) 0.0485(16) -0.0040(12) -0.0115(15) -0.0157(14)
O3 0.0618(18) 0.0504(17) 0.0529(17) -0.0082(13) -0.0190(14) -0.0160(14)
O4 0.42(3) 0.89(7) 0.52(3) -0.29(5) -0.31(2) 0.17(4)
N1 0.060(2) 0.0395(18) 0.057(2) -0.0041(15) -0.0209(18) -0.0109(16)
N2 0.064(2) 0.0419(18) 0.056(2) -0.0030(15) -0.0263(17) -0.0165(16)
N3 0.101(3) 0.041(2) 0.056(2) -0.0104(17) -0.026(2) -0.004(2)
C1 0.179(9) 0.060(4) 0.081(4) 0.002(3) -0.062(5) -0.027(5)
C2 0.095(5) 0.065(4) 0.160(8) 0.010(4) -0.043(5) -0.036(3)
C3 0.253(13) 0.069(4) 0.098(6) -0.001(4) -0.090(8) -0.049(6)
C4 0.136(8) 0.063(4) 0.174(10) -0.009(6) 0.047(8) -0.003(5)
C5 0.114(7) 0.078(5) 0.245(13) 0.031(7) -0.123(9) -0.024(5)
C6 0.090(4) 0.057(3) 0.098(4) -0.001(3) -0.054(3) -0.026(3)
C7 0.072(4) 0.069(3) 0.136(6) 0.007(3) -0.047(4) -0.034(3)
C8 0.071(4) 0.089(4) 0.093(4) 0.022(3) -0.025(3) -0.036(3)
C9 0.067(3) 0.070(3) 0.066(3) 0.007(2) -0.030(2) -0.020(2)
C10 0.062(3) 0.053(2) 0.063(3) 0.005(2) -0.032(2) -0.023(2)
C11 0.064(3) 0.045(2) 0.060(3) -0.0048(19) -0.027(2) -0.0161(19)
C12 0.096(4) 0.045(3) 0.108(4) -0.015(3) -0.055(3) -0.016(2)
C13 0.127(5) 0.035(2) 0.069(3) -0.016(2) -0.048(3) 0.002(3)
C14 0.211(9) 0.057(4) 0.129(6) -0.031(4) -0.113(7) 0.000(4)
C15 0.317(18) 0.064(5) 0.102(7) -0.043(4) -0.117(10) 0.021(7)
C16 0.243(13) 0.062(4) 0.062(4) -0.024(3) -0.039(6) 0.031(6)
C17 0.140(6) 0.044(3) 0.054(3) -0.013(2) -0.013(3) 0.017(3)
C18 0.064(3) 0.054(3) 0.065(3) 0.009(2) -0.024(2) -0.025(2)
C19 0.065(3) 0.047(2) 0.060(3) 0.0037(19) -0.024(2) -0.022(2)
C20 0.089(4) 0.066(3) 0.081(4) 0.021(3) -0.032(3) -0.036(3)
C21 0.099(4) 0.051(3) 0.096(4) 0.023(3) -0.047(4) -0.023(3)
C22 0.084(4) 0.049(3) 0.092(4) 0.004(3) -0.043(3) -0.010(3)
C23 0.063(3) 0.046(2) 0.070(3) -0.009(2) -0.022(2) -0.010(2)
C24 0.126(5) 0.088(4) 0.079(4) -0.036(3) -0.042(4) -0.004(4)
C25 0.062(3) 0.054(3) 0.074(3) -0.023(2) -0.023(2) -0.012(2)
C26 0.074(3) 0.043(2) 0.074(3) -0.016(2) -0.023(2) -0.015(2)
C27 0.059(3) 0.038(2) 0.064(3) -0.0029(19) -0.012(2) -0.0180(19)
C28 0.111(5) 0.043(3) 0.074(3) 0.002(2) -0.016(3) -0.019(3)

loop_
_atom_type_symbol
_atom_type_description
_atom_type_scat_dispersion_real
_atom_type_scat_dispersion_imag
_atom_type_scat_source
C C 0.0033 0.0016 'International Tables Vol C Tables 4.2.6.8 and 6.1.1.4'
H H 0.0000 0.0000 'International Tables Vol C Tables 4.2.6.8 and 6.1.1.4'
N N 0.0061 0.0033 'International Tables Vol C Tables 4.2.6.8 and 6.1.1.4'
O O 0.0106 0.0060 'International Tables Vol C Tables 4.2.6.8 and 6.1.1.4'
F F 0.0171 0.0103 'International Tables Vol C Tables 4.2.6.8 and 6.1.1.4'
P P 0.1023 0.0942 'International Tables Vol C Tables 4.2.6.8 and 6.1.1.4'
V V 0.3005 0.5294 'International Tables Vol C Tables 4.2.6.8 and 6.1.1.4'
Fe Fe 0.3463 0.8444 'International Tables Vol C Tables 4.2.6.8 and 6.1.1.4'

loop_
_geom_angle_atom_site_label_1
_geom_angle_atom_site_label_2
_geom_angle_atom_site_label_3
_geom_angle
C5 Fe1 C4 40.6(5)
C5 Fe1 C1 36.7(4)
C4 Fe1 C1 64.8(4)
C5 Fe1 C3 67.0(4)
C4 Fe1 C3 40.3(4)
C1 Fe1 C3 65.3(3)
C5 Fe1 C6 119.5(4)
C4 Fe1 C6 154.2(6)
C1 Fe1 C6 109.7(3)
C3 Fe1 C6 163.1(5)
C5 Fe1 C10 153.8(5)
C4 Fe1 C10 163.7(6)
C1 Fe1 C10 122.8(3)
C3 Fe1 C10 126.4(4)
C6 Fe1 C10 41.14(19)
C5 Fe1 C9 163.9(5)
C4 Fe1 C9 126.4(5)
C1 Fe1 C9 157.6(4)
C3 Fe1 C9 109.3(3)
C6 Fe1 C9 68.8(2)
C10 Fe1 C9 41.1(2)
C5 Fe1 C7 108.5(3)
C4 Fe1 C7 120.4(4)
C1 Fe1 C7 126.4(3)
C3 Fe1 C7 155.6(5)
C6 Fe1 C7 40.6(2)
C10 Fe1 C7 68.5(2)
C9 Fe1 C7 67.9(2)
C5 Fe1 C2 65.0(3)
C4 Fe1 C2 66.3(4)
C1 Fe1 C2 38.8(3)
C3 Fe1 C2 39.4(3)
C6 Fe1 C2 126.5(3)
C10 Fe1 C2 109.6(2)
C9 Fe1 C2 122.9(3)
C7 Fe1 C2 162.5(4)
C5 Fe1 C8 127.1(4)
C4 Fe1 C8 108.7(3)
C1 Fe1 C8 161.6(4)
C3 Fe1 C8 121.9(4)
C6 Fe1 C8 68.2(3)
C10 Fe1 C8 68.5(2)
C9 Fe1 C8 40.3(2)
C7 Fe1 C8 40.1(3)
C2 Fe1 C8 156.9(4)
O1 V1 O3 105.15(17)
O1 V1 O2 101.82(16)
O3 V1 O2 87.66(12)
O1 V1 N3 94.6(2)
O3 V1 N3 160.02(17)
O2 V1 N3 85.37(14)
O1 V1 N1 93.68(16)
O3 V1 N1 85.31(13)
O2 V1 N1 164.20(14)
N3 V1 N1 96.55(15)
O1 V1 N2 162.13(16)
O3 V1 N2 86.33(12)
O2 V1 N2 92.13(13)
N3 V1 N2 75.26(17)
N1 V1 N2 73.33(13)
F6 P1 F3 101.1(6)
F6 P1 F1 89.7(6)
F3 P1 F1 88.1(5)
F6 P1 F4 89.3(5)
F3 P1 F4 166.8(6)
F1 P1 F4 83.7(5)
F6 P1 F2 86.8(5)
F3 P1 F2 87.6(5)
F1 P1 F2 173.8(6)
F4 P1 F2 101.3(5)
F6 P1 F5 165.7(6)
F3 P1 F5 88.7(5)
F1 P1 F5 101.2(6)
F4 P1 F5 82.8(5)
F2 P1 F5 83.2(5)
C27 O2 V1 129.3(3)
C25 O3 V1 129.0(3)
C19 N1 C23 118.6(4)
C19 N1 V1 118.8(3)
C23 N1 V1 122.4(3)
C12 N2 C11 111.1(3)
C12 N2 C18 110.0(4)
C11 N2 C18 111.8(3)
C12 N2 V1 108.7(3)
C11 N2 V1 109.3(2)
C18 N2 V1 105.6(3)
C13 N3 C17 117.1(5)
C13 N3 V1 120.0(4)
C17 N3 V1 122.4(5)
C5 C1 C2 111.8(9)
C5 C1 Fe1 70.6(5)
C2 C1 Fe1 71.3(4)
C5 C1 H1 124.1
C2 C1 H1 124.1
Fe1 C1 H1 125.7
C1 C2 C3 106.7(8)
C1 C2 Fe1 69.9(4)
C3 C2 Fe1 69.5(4)
C1 C2 H2 126.7
C3 C2 H2 126.7
Fe1 C2 H2 125.5
C2 C3 C4 107.0(8)
C2 C3 Fe1 71.1(4)
C4 C3 Fe1 69.6(5)
C2 C3 H3 126.5
C4 C3 H3 126.5
Fe1 C3 H3 124.4
C3 C4 C5 105.8(8)
C3 C4 Fe1 70.1(5)
C5 C4 Fe1 69.1(5)
C3 C4 H4 127.1
C5 C4 H4 127.1
Fe1 C4 H4 125.4
C1 C5 C4 108.7(9)
C1 C5 Fe1 72.7(4)
C4 C5 Fe1 70.3(5)
C1 C5 H5 125.7
C4 C5 H5 125.6
Fe1 C5 H5 122.9
C7 C6 C10 107.6(5)
C7 C6 Fe1 69.9(3)
C10 C6 Fe1 69.6(3)
C7 C6 H6 126.2
C10 C6 H6 126.2
Fe1 C6 H6 125.9
C8 C7 C6 109.0(5)
C8 C7 Fe1 70.5(3)
C6 C7 Fe1 69.6(3)
C8 C7 H7 125.5
C6 C7 H7 125.5
Fe1 C7 H7 126.0
C9 C8 C7 108.1(6)
C9 C8 Fe1 69.2(3)
C7 C8 Fe1 69.4(3)
C9 C8 H8 125.9
C7 C8 H8 125.9
Fe1 C8 H8 127.0
C8 C9 C10 108.3(5)
C8 C9 Fe1 70.5(3)
C10 C9 Fe1 69.5(3)
C8 C9 H9 125.9
C10 C9 H9 125.9
Fe1 C9 H9 125.7
C6 C10 C9 107.0(5)
C6 C10 C11 127.7(5)
C9 C10 C11 125.1(4)
C6 C10 Fe1 69.3(3)
C9 C10 Fe1 69.3(3)
C11 C10 Fe1 123.1(3)
N2 C11 C10 115.7(3)
N2 C11 H11A 108.4
C10 C11 H11A 108.4
N2 C11 H11B 108.4
C10 C11 H11B 108.4
H11A C11 H11B 107.4
N2 C12 C13 110.6(4)
N2 C12 H12A 109.5
C13 C12 H12A 109.5
N2 C12 H12B 109.5
C13 C12 H12B 109.5
H12A C12 H12B 108.1
N3 C13 C14 121.9(7)
N3 C13 C12 117.2(4)
C14 C13 C12 120.9(7)
C15 C14 C13 118.4(9)
C15 C14 H14 120.8
C13 C14 H14 120.8
C14 C15 C16 119.5(8)
C14 C15 H15 120.2
C16 C15 H15 120.3
C15 C16 C17 119.4(10)
C15 C16 H16 120.3
C17 C16 H16 120.3
N3 C17 C16 123.6(9)
N3 C17 H17 118.2
C16 C17 H17 118.2
N2 C18 C19 108.5(4)
N2 C18 H18A 110.0
C19 C18 H18A 110.0
N2 C18 H18B 110.0
C19 C18 H18B 110.0
H18A C18 H18B 108.4
N1 C19 C20 121.5(4)
N1 C19 C18 116.3(4)
C20 C19 C18 122.1(4)
C21 C20 C19 118.5(5)
C21 C20 H20 120.7
C19 C20 H20 120.7
C22 C21 C20 120.6(5)
C22 C21 H21 119.7
C20 C21 H21 119.7
C21 C22 C23 118.4(5)
C21 C22 H22 120.8
C23 C22 H22 120.8
N1 C23 C22 122.4(5)
N1 C23 H23 118.8
C22 C23 H23 118.8
C25 C24 H24A 109.5
C25 C24 H24B 109.5
H24A C24 H24B 109.5
C25 C24 H24C 109.5
H24A C24 H24C 109.5
H24B C24 H24C 109.5
O3 C25 C26 124.3(4)
O3 C25 C24 114.9(4)
C26 C25 C24 120.8(4)
C27 C26 C25 125.1(4)
C27 C26 H26 117.5
C25 C26 H26 117.5
O2 C27 C26 123.8(4)
O2 C27 C28 116.4(4)
C26 C27 C28 119.8(4)
C27 C28 H28A 109.5
C27 C28 H28B 109.5
H28A C28 H28B 109.5
C27 C28 H28C 109.5
H28A C28 H28C 109.5
H28B C28 H28C 109.5

loop_
_geom_bond_atom_site_label_1
_geom_bond_atom_site_label_2
_geom_bond_distance
Fe1 C5 1.996(7)
Fe1 C4 2.012(8)
Fe1 C1 2.020(6)
Fe1 C3 2.018(7)
Fe1 C6 2.034(6)
Fe1 C10 2.037(5)
Fe1 C9 2.034(5)
Fe1 C7 2.037(5)
Fe1 C2 2.038(6)
Fe1 C8 2.051(6)
V1 O1 1.589(3)
V1 O3 1.974(3)
V1 O2 1.990(3)
V1 N3 2.111(4)
V1 N1 2.136(3)
V1 N2 2.323(4)
P1 F6 1.445(6)
P1 F3 1.485(6)
P1 F1 1.495(7)
P1 F4 1.518(6)
P1 F2 1.548(6)
P1 F5 1.547(7)
O2 C27 1.279(5)
O3 C25 1.289(5)
N1 C19 1.335(6)
N1 C23 1.345(6)
N2 C12 1.479(6)
N2 C11 1.499(5)
N2 C18 1.490(6)
N3 C13 1.327(8)
N3 C17 1.343(7)
C1 C5 1.265(13)
C1 C2 1.350(11)
C1 H1 0.9300
C2 C3 1.367(12)
C2 H2 0.9300
C3 C4 1.389(15)
C3 H3 0.9300
C4 C5 1.390(15)
C4 H4 0.9300
C5 H5 0.9300
C6 C7 1.411(8)
C6 C10 1.430(7)
C6 H6 0.9300
C7 C8 1.402(9)
C7 H7 0.9300
C8 C9 1.407(8)
C8 H8 0.9300
C9 C10 1.430(7)
C9 H9 0.9300
C10 C11 1.505(6)
C11 H11A 0.9700
C11 H11B 0.9700
C12 C13 1.493(8)
C12 H12A 0.9700
C12 H12B 0.9700
C13 C14 1.410(8)
C14 C15 1.375(16)
C14 H14 0.9300
C15 C16 1.334(16)
C15 H15 0.9300
C16 C17 1.366(11)
C16 H16 0.9300
C17 H17 0.9300
C18 C19 1.512(6)
C18 H18A 0.9700
C18 H18B 0.9700
C19 C20 1.397(6)
C20 C21 1.366(8)
C20 H20 0.9300
C21 C22 1.356(8)
C21 H21 0.9300
C22 C23 1.382(7)
C22 H22 0.9300
C23 H23 0.9300
C24 C25 1.500(7)
C24 H24A 0.9600
C24 H24B 0.9600
C24 H24C 0.9600
C25 C26 1.383(7)
C26 C27 1.378(7)
C26 H26 0.9300
C27 C28 1.501(6)
C28 H28A 0.9600
C28 H28B 0.9600
C28 H28C 0.9600
